data_1515633
loop_
_publ_author_name
'Alkordi, Mohamed H.'
'Belof, Jonathan L.'
'Rivera, Edwin'
'Wojtas, Lukasz'
'Eddaoudi, Mohamed'

_publ_section_title
;
 Insight into the construction of metal--organic polyhedra: metal--organic
 cubes as a case study
;
_journal_issue 9
_journal_name_full 'Chemical Science'
_journal_page_first 1695
_journal_paper_doi 10.1039/c1sc00269d
_journal_volume 2
_journal_year 2011
_chemical_formula_sum 'C138 H156 Cl16 Co10 N72 O11.5 S3'
_chemical_formula_weight 4260.03
_space_group_IT_number 12
_symmetry_cell_setting monoclinic
_symmetry_Int_Tables_number 12
_symmetry_space_group_name_Hall '-C 2y'
_symmetry_space_group_name_H-M 'C 1 2/m 1'
_atom_sites_solution_hydrogens geom
_atom_sites_solution_primary direct
_atom_sites_solution_secondary difmap
_audit_creation_method SHELXL-97
_audit_update_record
;
2010-03-23 # Formatted by publCIF
;
_cell_angle_alpha 90.00
_cell_angle_beta 131.977(3)
_cell_angle_gamma 90.00
_cell_formula_units_Z 2
_cell_length_a 28.550(2)
_cell_length_b 22.5268(19)
_cell_length_c 19.4189(16)
_cell_measurement_temperature 293(2)
_cell_volume 9284.5(13)
_computing_structure_refinement 'SHELXL-97 (Sheldrick, 1997)'
_computing_structure_solution 'SHELXS-97 (Sheldrick, 1990)'
_diffrn_ambient_temperature 293(2)
_diffrn_measured_fraction_theta_full 0.980
_diffrn_measured_fraction_theta_max 0.980
_diffrn_radiation_monochromator graphite
_diffrn_radiation_probe x-ray
_diffrn_radiation_type MoK\a
_diffrn_radiation_wavelength 0.71073
_diffrn_reflns_av_R_equivalents 0.0874
_diffrn_reflns_av_sigmaI/netI 0.1024
_diffrn_reflns_limit_h_max 32
_diffrn_reflns_limit_h_min -31
_diffrn_reflns_limit_k_max 26
_diffrn_reflns_limit_k_min -24
_diffrn_reflns_limit_l_max 21
_diffrn_reflns_limit_l_min -22
_diffrn_reflns_number 30149
_diffrn_reflns_theta_full 24.41
_diffrn_reflns_theta_max 24.41
_diffrn_reflns_theta_min 1.43
_diffrn_source 'fine-focus sealed tube'
_exptl_absorpt_coefficient_mu 1.207
_exptl_absorpt_correction_T_max 0.8889
_exptl_absorpt_correction_T_min 0.8889
_exptl_absorpt_correction_type multi-scan
_exptl_absorpt_process_details 'SADABS; (Sheldrick, 2003)'
_exptl_crystal_colour red
_exptl_crystal_density_diffrn 1.524
_exptl_crystal_density_method 'not measured'
_exptl_crystal_description polyhedra
_exptl_crystal_F_000 4340
_exptl_crystal_size_max 0.10
_exptl_crystal_size_mid 0.10
_exptl_crystal_size_min 0.10
_refine_diff_density_max 0.934
_refine_diff_density_min -0.757
_refine_diff_density_rms 0.101
_refine_ls_extinction_method none
_refine_ls_goodness_of_fit_ref 1.038
_refine_ls_hydrogen_treatment constr
_refine_ls_matrix_type full
_refine_ls_number_parameters 582
_refine_ls_number_reflns 7712
_refine_ls_number_restraints 0
_refine_ls_restrained_S_all 1.038
_refine_ls_R_factor_all 0.1740
_refine_ls_R_factor_gt 0.0833
_refine_ls_shift/su_max 0.000
_refine_ls_shift/su_mean 0.000
_refine_ls_structure_factor_coef Fsqd
_refine_ls_weighting_details 'calc w=1/[\s^2^(Fo^2^)+(0.1403P)^2^+13.7520P] where P=(Fo^2^+2Fc^2^)/3'
_refine_ls_weighting_scheme calc
_refine_ls_wR_factor_gt 0.2286
_refine_ls_wR_factor_ref 0.2748
_reflns_number_gt 3582
_reflns_number_total 7712
_reflns_threshold_expression >2sigma(I)
_cod_data_source_file c1sc00269d.txt
_cod_data_source_block 1c
_cod_original_sg_symbol_H-M 'C 2/m'
_cod_original_formula_sum 'C138 H156 Cl16 Co10 N72 O11.50 S3'
_cod_database_code 1515633

loop_
_symmetry_equiv_pos_as_xyz
'x, y, z'
'-x, y, -z'
'x+1/2, y+1/2, z'
'-x+1/2, y+1/2, -z'
'-x, -y, -z'
'x, -y, z'
'-x+1/2, -y+1/2, -z'
'x+1/2, -y+1/2, z'

loop_
_atom_site_label
_atom_site_type_symbol
_atom_site_fract_x
_atom_site_fract_y
_atom_site_fract_z
_atom_site_U_iso_or_equiv
_atom_site_adp_type
_atom_site_occupancy
_atom_site_symmetry_multiplicity
_atom_site_calc_flag
_atom_site_refinement_flags
_atom_site_disorder_assembly
_atom_site_disorder_group
Co01 Co 0.69700(5) 0.36775(6) 0.65704(8) 0.0581(4) Uani 1 1 d . C .
Co02 Co 0.46766(5) 0.36878(6) 0.25672(8) 0.0608(4) Uani 1 1 d . . .
Co3 Co 0.5000 0.22332(9) 0.0000 0.0866(7) Uani 1 2 d S . .
Cl1 Cl 0.5000 0.5000 0.5000 0.0833(16) Uani 1 4 d S . .
Cl2 Cl 0.8210(2) 0.5000 0.0498(4) 0.1153(16) Uani 1 2 d S . .
Cl3 Cl 0.0000 0.6439(2) 0.5000 0.1335(19) Uani 1 2 d S . .
Cl4 Cl 0.7726(3) 0.9822(4) 0.6131(4) 0.116(5) Uani 0.50 1 d P . .
Cl5 Cl 0.7500 0.2500 0.0000 0.127(4) Uani 0.50 2 d SP . .
Cl6 Cl 0.52826(11) 0.16990(12) 0.12246(17) 0.0748(8) Uani 1 1 d . . .
Cl7 Cl 0.58523(15) 0.27956(15) 0.0563(2) 0.1237(14) Uani 1 1 d . . .
C3 C 0.7303(3) 0.4694(4) 0.6180(5) 0.051(2) Uani 1 1 d . . .
C4 C 0.7550(4) 0.4198(5) 0.6037(6) 0.061(3) Uani 1 1 d . . .
C6 C 0.7699(4) 0.3154(5) 0.6097(7) 0.076(3) Uani 1 1 d . . .
H6A H 0.7350 0.2906 0.5609 0.092 Uiso 1 1 calc . A 1
H6B H 0.7955 0.2926 0.6668 0.092 Uiso 1 1 calc . B 1
C13 C 0.5476(4) 0.2979(4) 0.4131(6) 0.054(2) Uani 1 1 d . . .
C14 C 0.6018(4) 0.2979(4) 0.5071(6) 0.055(2) Uani 1 1 d . C .
C16 C 0.5026(5) 0.2573(5) 0.3367(7) 0.069(3) Uani 1 1 d . . .
C18 C 0.4147(5) 0.2457(5) 0.1762(7) 0.089(4) Uani 1 1 d . . .
H18A H 0.3747 0.2664 0.1370 0.107 Uiso 1 1 calc R . .
H18B H 0.4272 0.2401 0.1408 0.107 Uiso 1 1 calc R . .
C19 C 0.4068(7) 0.1873(7) 0.2011(11) 0.147(6) Uani 1 1 d . . .
H19A H 0.3799 0.1925 0.2148 0.177 Uiso 1 1 calc R . .
H19B H 0.3843 0.1619 0.1471 0.177 Uiso 1 1 calc R . .
C20 C 0.4604(9) 0.1576(6) 0.2748(12) 0.147(6) Uani 1 1 d . . .
H20A H 0.4795 0.1385 0.2540 0.176 Uiso 1 1 calc R . .
H20B H 0.4487 0.1268 0.2957 0.176 Uiso 1 1 calc R . .
C22 C 0.6442(4) 0.2555(5) 0.5832(6) 0.067(3) Uani 1 1 d . C .
C24 C 0.6769(7) 0.1540(6) 0.6461(11) 0.177(9) Uani 1 1 d . . .
H24A H 0.6565 0.1375 0.6664 0.212 Uiso 1 1 calc R . .
H24B H 0.6865 0.1217 0.6242 0.212 Uiso 1 1 calc R . .
C25 C 0.7300(8) 0.1809(7) 0.7168(10) 0.170(8) Uani 1 1 d . . .
H25A H 0.7601 0.1714 0.7104 0.204 Uiso 1 1 calc R . .
H25B H 0.7442 0.1599 0.7715 0.204 Uiso 1 1 calc R . .
C26 C 0.7399(4) 0.2436(5) 0.7417(7) 0.081(3) Uani 1 1 d . . .
H26A H 0.7822 0.2549 0.7694 0.097 Uiso 1 1 calc R . .
H26B H 0.7361 0.2501 0.7872 0.097 Uiso 1 1 calc R . .
C33 C 0.6923(4) 0.3771(4) 0.7949(5) 0.059(3) Uani 1 1 d . . .
C34 C 0.3456(4) 0.3804(4) 0.1858(5) 0.056(2) Uani 1 1 d . . .
C36 C 0.7592(4) 0.3761(5) 0.8423(6) 0.075(3) Uani 1 1 d . . .
C38 C 0.8353(4) 0.3772(5) 0.8303(6) 0.070(3) Uani 1 1 d . . .
H38A H 0.8384 0.4018 0.7926 0.084 Uiso 1 1 calc R . .
H38B H 0.8495 0.3375 0.8326 0.084 Uiso 1 1 calc R . .
C39 C 0.8778(4) 0.4033(6) 0.9304(7) 0.100(4) Uani 1 1 d . . .
H39A H 0.9216 0.4012 0.9594 0.120 Uiso 1 1 calc R . .
H39B H 0.8672 0.4448 0.9270 0.120 Uiso 1 1 calc R . .
C40 C 0.8697(4) 0.3716(7) 0.9854(7) 0.115(5) Uani 1 1 d . . .
H40A H 0.8936 0.3906 1.0454 0.137 Uiso 1 1 calc R . .
H40B H 0.8847 0.3312 0.9950 0.137 Uiso 1 1 calc R . .
C42 C 0.3405(4) 0.3882(4) 0.1058(6) 0.060(3) Uani 1 1 d . . .
C44 C 0.2793(6) 0.4061(8) -0.0588(7) 0.142(6) Uani 1 1 d . . .
H44A H 0.2468 0.3787 -0.1055 0.171 Uiso 1 1 calc R . .
H44B H 0.2664 0.4458 -0.0848 0.171 Uiso 1 1 calc R . .
C45 C 0.3342(6) 0.3923(10) -0.0366(8) 0.195(10) Uani 1 1 d . . .
H45A H 0.3384 0.4210 -0.0695 0.235 Uiso 1 1 calc R . .
H45B H 0.3267 0.3544 -0.0661 0.235 Uiso 1 1 calc R . .
C46 C 0.3960(4) 0.3877(5) 0.0537(6) 0.081(3) Uani 1 1 d . . .
H46A H 0.4193 0.4238 0.0672 0.097 Uiso 1 1 calc R . .
H46B H 0.4182 0.3549 0.0541 0.097 Uiso 1 1 calc R . .
C53 C 0.5248(4) 0.4700(4) 0.2597(5) 0.054(2) Uani 1 1 d . . .
C54 C 0.5528(5) 0.4183(5) 0.2496(6) 0.063(3) Uani 1 1 d . . .
C56 C 0.6260(6) 0.3774(7) 0.2383(12) 0.133(6) Uani 1 1 d . . .
H56A H 0.6037 0.3724 0.1732 0.160 Uiso 1 1 calc R . .
H56B H 0.6701 0.3846 0.2715 0.160 Uiso 1 1 calc R . .
C57 C 0.6199(5) 0.3245(5) 0.2735(9) 0.094(4) Uani 1 1 d . . .
H57A H 0.6467 0.3277 0.3401 0.113 Uiso 1 1 calc R . .
H57B H 0.6338 0.2904 0.2607 0.113 Uiso 1 1 calc R . .
C58 C 0.5514(4) 0.3148(4) 0.2291(6) 0.070(3) Uani 1 1 d . . .
H58A H 0.5255 0.3063 0.1637 0.084 Uiso 1 1 calc R . .
H58B H 0.5494 0.2809 0.2578 0.084 Uiso 1 1 calc R . .
C62 C 0.5237(14) 0.0000 0.127(2) 0.210(12) Uiso 1 2 d S . .
C63 C 0.502(3) 0.0000 0.245(4) 0.43(4) Uiso 1 2 d S . .
C71 C 0.8081(9) 0.3318(7) 0.5868(14) 0.147(7) Uani 1 1 d . C 1
H71A H 0.8506 0.3191 0.6399 0.177 Uiso 1 1 calc . D 1
H71B H 0.7940 0.3054 0.5366 0.177 Uiso 1 1 calc . E 1
C81 C 0.8150(10) 0.3814(8) 0.5647(19) 0.202(11) Uani 1 1 d . C 1
H81A H 0.7955 0.3801 0.5004 0.243 Uiso 1 1 calc . F 1
H81B H 0.8596 0.3891 0.6022 0.243 Uiso 1 1 calc . G 1
C91 C 1.0000 0.9364(13) 1.0000 0.177(10) Uiso 1 2 d S . .
C500 C 0.5796(3) 0.3904(4) 0.4590(5) 0.0398(19) Uani 1 1 d . . .
H500 H 0.5813 0.4316 0.4584 0.048 Uiso 1 1 calc R . .
C501 C 0.4596(5) 0.5000 0.2722(7) 0.047(3) Uani 1 2 d S . .
H501 H 0.4303 0.5000 0.2788 0.057 Uiso 1 2 calc SR . .
C502 C 0.6770(5) 0.5000 0.6552(7) 0.050(3) Uani 1 2 d S . .
H502 H 0.6522 0.5000 0.6703 0.060 Uiso 1 2 calc SR . .
C503 C 0.4042(4) 0.3733(3) 0.3334(6) 0.046(2) Uani 1 1 d . . .
H503 H 0.4394 0.3712 0.3965 0.055 Uiso 1 1 calc R . .
N2 N 0.6976(3) 0.4500(3) 0.6426(4) 0.0449(18) Uani 1 1 d . . .
N5 N 0.7456(3) 0.3677(4) 0.6205(5) 0.0519(18) Uani 1 1 d . C .
N12 N 0.5350(3) 0.3564(3) 0.3850(4) 0.0491(18) Uani 1 1 d . . .
N15 N 0.6210(3) 0.3561(3) 0.5335(4) 0.0487(18) Uani 1 1 d . . .
N17 N 0.4624(3) 0.2827(3) 0.2582(5) 0.060(2) Uani 1 1 d . . .
N21 N 0.5088(5) 0.1987(4) 0.3561(6) 0.118(4) Uani 1 1 d . . .
N23 N 0.6332(4) 0.1976(4) 0.5683(7) 0.118(4) Uani 1 1 d . . .
N24 N 0.6932(3) 0.2814(3) 0.6589(5) 0.0562(19) Uani 1 1 d . . .
N32 N 0.6536(3) 0.3733(3) 0.7004(4) 0.0497(19) Uani 1 1 d . . .
N35 N 0.4072(3) 0.3766(3) 0.2689(4) 0.0476(18) Uani 1 1 d . . .
N37 N 0.7710(3) 0.3751(3) 0.7900(4) 0.0528(19) Uani 1 1 d . . .
N41 N 0.8013(4) 0.3716(6) 0.9357(5) 0.133(5) Uani 1 1 d . . .
N43 N 0.2856(3) 0.4034(5) 0.0246(5) 0.088(3) Uani 1 1 d . . .
N44 N 0.3936(3) 0.3781(3) 0.1258(4) 0.060(2) Uani 1 1 d . . .
N52 N 0.4822(3) 0.4501(3) 0.2671(4) 0.0459(18) Uani 1 1 d . . .
N55 N 0.5996(4) 0.4287(4) 0.2502(7) 0.092(3) Uani 1 1 d . . .
N59 N 0.5276(3) 0.3666(4) 0.2404(5) 0.0549(19) Uani 1 1 d . . .
N91 N 0.7867(6) 0.4311(5) 0.5773(10) 0.147(5) Uani 1 1 d . C 1
O1 O 0.9098(17) 1.0000 0.909(2) 0.182(13) Uiso 0.50 2 d SP . .
O2 O 0.6037(11) -0.0190(10) 0.3030(15) 0.072(8) Uiso 0.25 1 d P . .
O100 O 0.6613(8) 1.0000 0.6950(12) 0.167(6) Uiso 1 2 d S . .
O101 O 0.617(2) 1.0000 0.585(3) 0.219(16) Uiso 0.50 2 d SP . .
O102 O 0.9149(18) 0.588(2) 0.548(3) 0.212(17) Uiso 0.33 1 d P . .
O103 O 0.7943(19) 0.0000 0.793(3) 0.273(18) Uiso 0.60 2 d SP . .
O104 O 0.9374(7) 0.5354(7) 0.5222(11) 0.254(7) Uiso 1 1 d . . .
S11 S 0.9733(5) 1.0000 1.0056(7) 0.116(3) Uani 0.50 2 d SP . .
S61 S 0.5398(4) 0.0278(4) 0.2270(6) 0.163(4) Uani 0.50 1 d P . .

loop_
_atom_site_aniso_label
_atom_site_aniso_U_11
_atom_site_aniso_U_22
_atom_site_aniso_U_33
_atom_site_aniso_U_23
_atom_site_aniso_U_13
_atom_site_aniso_U_12
Co01 0.0432(7) 0.0747(10) 0.0479(7) 0.0044(6) 0.0270(6) 0.0078(6)
Co02 0.0476(7) 0.0826(10) 0.0478(7) -0.0101(6) 0.0301(6) -0.0030(7)
Co3 0.0653(13) 0.0725(15) 0.0913(15) 0.000 0.0397(11) 0.000
Cl1 0.077(4) 0.083(4) 0.079(3) 0.000 0.048(3) 0.000
Cl2 0.082(3) 0.141(4) 0.139(4) 0.000 0.081(3) 0.000
Cl3 0.132(4) 0.113(4) 0.133(4) 0.000 0.079(4) 0.000
Cl4 0.078(3) 0.148(14) 0.090(3) 0.016(4) 0.043(3) -0.013(4)
Cl5 0.058(5) 0.139(9) 0.125(8) 0.039(6) 0.037(5) 0.015(5)
Cl6 0.0577(15) 0.0769(19) 0.0809(16) 0.0049(14) 0.0426(13) 0.0017(13)
Cl7 0.100(2) 0.096(2) 0.110(2) 0.0092(19) 0.0438(19) -0.0422(19)
C3 0.033(4) 0.079(7) 0.040(4) -0.005(4) 0.025(4) 0.002(4)
C4 0.045(6) 0.085(9) 0.069(6) -0.009(6) 0.044(5) -0.004(5)
C6 0.052(6) 0.095(9) 0.092(7) -0.004(6) 0.052(6) 0.009(6)
C13 0.046(5) 0.057(6) 0.050(5) -0.015(5) 0.028(4) -0.005(5)
C14 0.033(5) 0.062(7) 0.061(6) 0.003(5) 0.028(4) 0.009(5)
C16 0.069(7) 0.066(8) 0.067(7) -0.029(6) 0.044(6) -0.012(6)
C18 0.091(8) 0.085(9) 0.074(7) -0.035(7) 0.048(7) -0.021(7)
C19 0.114(12) 0.106(13) 0.126(12) -0.038(10) 0.040(10) -0.045(10)
C20 0.194(18) 0.062(9) 0.160(15) -0.042(10) 0.108(14) -0.031(11)
C22 0.038(5) 0.062(7) 0.067(6) 0.008(5) 0.020(5) 0.002(5)
C24 0.116(12) 0.071(10) 0.143(13) 0.033(10) 0.004(10) 0.015(9)
C25 0.186(17) 0.088(12) 0.095(10) 0.039(9) 0.035(11) 0.039(11)
C26 0.052(6) 0.079(8) 0.075(7) 0.036(6) 0.027(5) 0.033(6)
C33 0.036(5) 0.101(8) 0.041(5) 0.011(5) 0.026(4) 0.017(5)
C34 0.045(5) 0.084(7) 0.044(5) -0.017(5) 0.032(4) -0.011(5)
C36 0.031(5) 0.131(10) 0.040(5) 0.013(5) 0.014(4) 0.024(5)
C38 0.028(5) 0.115(9) 0.053(5) -0.001(5) 0.021(4) 0.004(5)
C39 0.025(5) 0.154(12) 0.072(7) -0.044(8) 0.013(5) -0.005(6)
C40 0.041(6) 0.258(18) 0.039(5) -0.002(8) 0.024(5) 0.021(8)
C42 0.049(6) 0.087(7) 0.049(5) -0.022(5) 0.035(5) -0.012(5)
C44 0.084(9) 0.30(2) 0.044(6) -0.007(9) 0.044(6) 0.020(11)
C45 0.054(8) 0.47(3) 0.056(7) 0.026(12) 0.033(6) 0.082(13)
C46 0.059(6) 0.141(10) 0.041(5) -0.008(6) 0.032(5) -0.002(6)
C53 0.051(5) 0.060(6) 0.036(4) -0.003(4) 0.023(4) 0.004(4)
C54 0.059(6) 0.091(9) 0.057(6) 0.012(6) 0.046(5) 0.023(6)
C56 0.096(10) 0.134(14) 0.221(17) 0.030(12) 0.127(12) 0.020(9)
C57 0.081(8) 0.093(10) 0.123(10) 0.014(8) 0.074(8) 0.033(7)
C58 0.068(7) 0.076(7) 0.070(6) -0.013(5) 0.048(5) 0.017(5)
C71 0.222(18) 0.082(11) 0.253(19) 0.020(12) 0.205(17) 0.047(12)
C81 0.27(2) 0.110(14) 0.44(3) -0.079(18) 0.32(3) -0.035(15)
C500 0.029(4) 0.049(5) 0.040(4) -0.004(4) 0.022(4) 0.002(4)
C501 0.036(7) 0.073(10) 0.027(6) 0.000 0.019(5) 0.000
C502 0.027(6) 0.082(11) 0.039(6) 0.000 0.022(5) 0.000
C503 0.029(5) 0.058(6) 0.044(4) -0.010(4) 0.022(4) -0.009(4)
N2 0.025(3) 0.066(5) 0.038(4) -0.003(3) 0.019(3) -0.001(3)
N5 0.042(4) 0.060(5) 0.059(4) -0.006(4) 0.036(4) -0.001(4)
N12 0.043(4) 0.057(5) 0.042(4) -0.008(4) 0.027(3) 0.002(4)
N15 0.037(4) 0.056(5) 0.044(4) 0.000(4) 0.024(3) 0.008(3)
N17 0.050(4) 0.063(5) 0.048(4) -0.026(4) 0.025(4) -0.015(4)
N21 0.138(9) 0.042(6) 0.095(7) -0.013(5) 0.046(6) -0.016(6)
N23 0.099(7) 0.047(6) 0.109(7) 0.005(5) 0.028(6) 0.005(5)
N24 0.043(4) 0.059(5) 0.057(4) 0.010(4) 0.029(4) 0.006(4)
N32 0.036(4) 0.077(5) 0.039(4) 0.013(3) 0.026(3) 0.011(4)
N35 0.026(3) 0.063(5) 0.038(4) -0.011(3) 0.015(3) -0.005(3)
N37 0.032(4) 0.084(6) 0.042(4) 0.006(4) 0.025(3) 0.012(4)
N41 0.035(5) 0.306(16) 0.038(4) 0.026(6) 0.016(4) 0.058(7)
N43 0.048(5) 0.158(9) 0.043(4) 0.001(5) 0.024(4) 0.002(5)
N44 0.054(5) 0.090(6) 0.042(4) -0.010(4) 0.035(4) -0.007(4)
N52 0.037(4) 0.061(5) 0.046(4) -0.006(3) 0.030(3) -0.001(3)
N55 0.086(7) 0.106(8) 0.135(8) 0.019(6) 0.095(7) 0.025(6)
N59 0.045(4) 0.071(6) 0.050(4) -0.011(4) 0.032(4) 0.005(4)
N91 0.212(13) 0.078(7) 0.302(17) -0.035(9) 0.235(15) -0.022(8)
S11 0.116(8) 0.139(9) 0.114(8) 0.000 0.086(7) 0.000
S61 0.143(7) 0.114(7) 0.130(7) -0.005(5) 0.049(6) -0.036(5)

loop_
_atom_type_symbol
_atom_type_description
_atom_type_scat_dispersion_real
_atom_type_scat_dispersion_imag
_atom_type_scat_source
C C 0.0033 0.0016 'International Tables Vol C Tables 4.2.6.8 and 6.1.1.4'
H H 0.0000 0.0000 'International Tables Vol C Tables 4.2.6.8 and 6.1.1.4'
N N 0.0061 0.0033 'International Tables Vol C Tables 4.2.6.8 and 6.1.1.4'
O O 0.0106 0.0060 'International Tables Vol C Tables 4.2.6.8 and 6.1.1.4'
Cl Cl 0.1484 0.1585 'International Tables Vol C Tables 4.2.6.8 and 6.1.1.4'
Co Co 0.3494 0.9721 'International Tables Vol C Tables 4.2.6.8 and 6.1.1.4'
S S 0.1246 0.1234 'International Tables Vol C Tables 4.2.6.8 and 6.1.1.4'

loop_
_geom_angle_atom_site_label_1
_geom_angle_atom_site_label_2
_geom_angle_atom_site_label_3
_geom_angle
_geom_angle_site_symmetry_1
_geom_angle_site_symmetry_3
N2 Co01 N15 93.7(3) . .
N2 Co01 N32 94.3(3) . .
N15 Co01 N32 92.1(3) . .
N2 Co01 N5 82.2(3) . .
N15 Co01 N5 91.7(3) . .
N32 Co01 N5 175.0(3) . .
N2 Co01 N24 173.9(3) . .
N15 Co01 N24 81.6(3) . .
N32 Co01 N24 89.8(3) . .
N5 Co01 N24 93.9(3) . .
N2 Co01 N37 90.3(3) . .
N15 Co01 N37 173.1(3) . .
N32 Co01 N37 81.9(3) . .
N5 Co01 N37 94.4(3) . .
N24 Co01 N37 94.8(3) . .
N52 Co02 N12 92.6(3) . .
N52 Co02 N35 92.9(3) . .
N12 Co02 N35 93.3(3) . .
N52 Co02 N59 83.5(3) . .
N12 Co02 N59 88.9(3) . .
N35 Co02 N59 175.8(3) . .
N52 Co02 N44 90.2(3) . .
N12 Co02 N44 175.0(3) . .
N35 Co02 N44 82.4(3) . .
N59 Co02 N44 95.5(3) . .
N52 Co02 N17 173.6(3) . .
N12 Co02 N17 81.6(3) . .
N35 Co02 N17 90.3(3) . .
N59 Co02 N17 93.5(3) . .
N44 Co02 N17 95.7(3) . .
Cl7 Co3 Cl7 112.2(2) . 2_655
Cl7 Co3 Cl6 108.35(12) . 2_655
Cl7 Co3 Cl6 105.93(10) 2_655 2_655
Cl7 Co3 Cl6 105.93(10) . .
Cl7 Co3 Cl6 108.34(12) 2_655 .
Cl6 Co3 Cl6 116.21(16) 2_655 .
N2 C3 C3 108.5(5) . 6_565
N2 C3 C4 110.8(8) . .
C3 C3 C4 140.7(6) 6_565 .
N5 C4 N91 125.4(10) . .
N5 C4 C3 116.3(9) . .
N91 C4 C3 118.2(10) . .
N5 C6 C71 111.1(10) . .
N5 C6 H6A 109.4 . .
C71 C6 H6A 109.4 . .
N5 C6 H6B 109.4 . .
C71 C6 H6B 109.4 . .
H6A C6 H6B 108.0 . .
N12 C13 C14 106.5(7) . .
N12 C13 C16 112.1(8) . .
C14 C13 C16 141.3(10) . .
N15 C14 C13 107.7(8) . .
N15 C14 C22 112.8(7) . .
C13 C14 C22 139.5(9) . .
N17 C16 N21 128.0(9) . .
N17 C16 C13 114.3(9) . .
N21 C16 C13 117.8(10) . .
C19 C18 N17 112.5(10) . .
C19 C18 H18A 109.1 . .
N17 C18 H18A 109.1 . .
C19 C18 H18B 109.1 . .
N17 C18 H18B 109.1 . .
H18A C18 H18B 107.8 . .
C20 C19 C18 117.8(13) . .
C20 C19 H19A 107.9 . .
C18 C19 H19A 107.9 . .
C20 C19 H19B 107.9 . .
C18 C19 H19B 107.9 . .
H19A C19 H19B 107.2 . .
C19 C20 N21 112.7(12) . .
C19 C20 H20A 109.1 . .
N21 C20 H20A 109.1 . .
C19 C20 H20B 109.1 . .
N21 C20 H20B 109.1 . .
H20A C20 H20B 107.8 . .
N24 C22 N23 127.1(9) . .
N24 C22 C14 112.5(9) . .
N23 C22 C14 120.2(9) . .
C25 C24 N23 110.2(12) . .
C25 C24 H24A 109.6 . .
N23 C24 H24A 109.6 . .
C25 C24 H24B 109.6 . .
N23 C24 H24B 109.6 . .
H24A C24 H24B 108.1 . .
C24 C25 C26 128.3(13) . .
C24 C25 H25A 105.2 . .
C26 C25 H25A 105.2 . .
C24 C25 H25B 105.2 . .
C26 C25 H25B 105.2 . .
H25A C25 H25B 105.9 . .
C25 C26 N24 111.1(9) . .
C25 C26 H26A 109.4 . .
N24 C26 H26A 109.4 . .
C25 C26 H26B 109.4 . .
N24 C26 H26B 109.4 . .
H26A C26 H26B 108.0 . .
C34 C33 N32 107.0(7) 2_656 .
C34 C33 C36 140.3(8) 2_656 .
N32 C33 C36 112.6(8) . .
C33 C34 N35 107.5(7) 2_656 .
C33 C34 C42 139.6(8) 2_656 .
N35 C34 C42 112.9(8) . .
N37 C36 N41 126.9(9) . .
N37 C36 C33 115.6(7) . .
N41 C36 C33 117.3(9) . .
N37 C38 C39 109.7(8) . .
N37 C38 H38A 109.7 . .
C39 C38 H38A 109.7 . .
N37 C38 H38B 109.7 . .
C39 C38 H38B 109.7 . .
H38A C38 H38B 108.2 . .
C40 C39 C38 111.3(10) . .
C40 C39 H39A 109.4 . .
C38 C39 H39A 109.4 . .
C40 C39 H39B 109.4 . .
C38 C39 H39B 109.4 . .
H39A C39 H39B 108.0 . .
C39 C40 N41 108.3(9) . .
C39 C40 H40A 110.0 . .
N41 C40 H40A 110.0 . .
C39 C40 H40B 110.0 . .
N41 C40 H40B 110.0 . .
H40A C40 H40B 108.4 . .
N44 C42 N43 127.7(9) . .
N44 C42 C34 112.9(8) . .
N43 C42 C34 119.3(8) . .
C45 C44 N43 111.6(10) . .
C45 C44 H44A 109.3 . .
N43 C44 H44A 109.3 . .
C45 C44 H44B 109.3 . .
N43 C44 H44B 109.3 . .
H44A C44 H44B 108.0 . .
C44 C45 C46 128.3(11) . .
C44 C45 H45A 105.2 . .
C46 C45 H45A 105.2 . .
C44 C45 H45B 105.2 . .
C46 C45 H45B 105.2 . .
H45A C45 H45B 105.9 . .
C45 C46 N44 112.0(9) . .
C45 C46 H46A 109.2 . .
N44 C46 H46A 109.2 . .
C45 C46 H46B 109.2 . .
N44 C46 H46B 109.2 . .
H46A C46 H46B 107.9 . .
C53 C53 N52 108.8(4) 6_565 .
C53 C53 C54 141.0(6) 6_565 .
N52 C53 C54 110.1(8) . .
N59 C54 N55 127.2(9) . .
N59 C54 C53 114.4(9) . .
N55 C54 C53 118.4(10) . .
C57 C56 N55 109.6(11) . .
C57 C56 H56A 109.7 . .
N55 C56 H56A 109.7 . .
C57 C56 H56B 109.7 . .
N55 C56 H56B 109.7 . .
H56A C56 H56B 108.2 . .
C56 C57 C58 111.3(9) . .
C56 C57 H57A 109.4 . .
C58 C57 H57A 109.4 . .
C56 C57 H57B 109.4 . .
C58 C57 H57B 109.4 . .
H57A C57 H57B 108.0 . .
N59 C58 C57 110.7(8) . .
N59 C58 H58A 109.5 . .
C57 C58 H58A 109.5 . .
N59 C58 H58B 109.5 . .
C57 C58 H58B 109.5 . .
H58A C58 H58B 108.1 . .
S61 C62 S61 41.0(9) . 6
S61 C63 S61 50(2) . 6
C81 C71 C6 129.9(13) . .
C81 C71 H71A 104.8 . .
C6 C71 H71A 104.8 . .
C81 C71 H71B 104.8 . .
C6 C71 H71B 104.8 . .
H71A C71 H71B 105.8 . .
C71 C81 N91 112.7(14) . .
C71 C81 H81A 109.1 . .
N91 C81 H81A 109.1 . .
C71 C81 H81B 109.1 . .
N91 C81 H81B 109.1 . .
H81A C81 H81B 107.8 . .
S11 C91 S11 60.6(13) 5_777 .
N15 C500 N12 110.1(7) . .
N15 C500 H500 125.0 . .
N12 C500 H500 125.0 . .
N52 C501 N52 115.2(11) 6_565 .
N52 C501 H501 122.4 6_565 .
N52 C501 H501 122.4 . .
N2 C502 N2 111.1(11) 6_565 .
N2 C502 H502 124.4 6_565 .
N2 C502 H502 124.4 . .
N32 C503 N35 112.7(7) 2_656 .
N32 C503 H503 123.6 2_656 .
N35 C503 H503 123.6 . .
C502 N2 C3 105.9(8) . .
C502 N2 Co01 137.7(6) . .
C3 N2 Co01 116.2(5) . .
C4 N5 C6 120.1(8) . .
C4 N5 Co01 114.3(6) . .
C6 N5 Co01 125.5(7) . .
C500 N12 C13 108.1(6) . .
C500 N12 Co02 136.2(6) . .
C13 N12 Co02 115.4(5) . .
C500 N15 C14 107.6(7) . .
C500 N15 Co01 136.4(6) . .
C14 N15 Co01 115.9(5) . .
C16 N17 C18 118.7(9) . .
C16 N17 Co02 116.5(6) . .
C18 N17 Co02 124.8(7) . .
C16 N21 C20 116.4(10) . .
C22 N23 C24 120.3(10) . .
C22 N24 C26 118.1(8) . .
C22 N24 Co01 117.1(6) . .
C26 N24 Co01 124.6(6) . .
C503 N32 C33 106.9(7) 2_656 .
C503 N32 Co01 138.7(6) 2_656 .
C33 N32 Co01 114.4(5) . .
C503 N35 C34 105.8(7) . .
C503 N35 Co02 139.2(5) . .
C34 N35 Co02 114.4(6) . .
C36 N37 C38 119.4(7) . .
C36 N37 Co01 115.3(6) . .
C38 N37 Co01 125.3(6) . .
C36 N41 C40 118.2(9) . .
C42 N43 C44 119.1(9) . .
C42 N44 C46 118.4(7) . .
C42 N44 Co02 116.0(6) . .
C46 N44 Co02 124.1(6) . .
C501 N52 C53 103.6(8) . .
C501 N52 Co02 139.2(7) . .
C53 N52 Co02 116.9(5) . .
C54 N55 C56 118.0(10) . .
C54 N59 C58 117.7(8) . .
C54 N59 Co02 114.8(6) . .
C58 N59 Co02 127.2(7) . .
C4 N91 C81 120.1(12) . .

loop_
_geom_bond_atom_site_label_1
_geom_bond_atom_site_label_2
_geom_bond_distance
_geom_bond_site_symmetry_2
Co01 N2 1.876(7) .
Co01 N15 1.889(6) .
Co01 N32 1.913(7) .
Co01 N5 1.935(7) .
Co01 N24 1.951(7) .
Co01 N37 1.965(6) .
Co02 N52 1.860(7) .
Co02 N12 1.890(6) .
Co02 N35 1.900(7) .
Co02 N59 1.937(7) .
Co02 N44 1.946(7) .
Co02 N17 1.947(8) .
Co3 Cl7 2.272(3) .
Co3 Cl7 2.272(3) 2_655
Co3 Cl6 2.278(3) 2_655
Co3 Cl6 2.278(3) .
Cl4 Cl4 0.80(2) 6_575
C3 N2 1.373(10) .
C3 C3 1.381(17) 6_565
C3 C4 1.443(12) .
C4 N5 1.292(11) .
C4 N91 1.331(12) .
C6 N5 1.453(12) .
C6 C71 1.476(18) .
C6 H6A 0.9700 .
C6 H6B 0.9700 .
C13 N12 1.379(11) .
C13 C14 1.396(11) .
C13 C16 1.461(11) .
C14 N15 1.381(11) .
C14 C22 1.474(12) .
C16 N17 1.275(11) .
C16 N21 1.353(13) .
C18 C19 1.471(17) .
C18 N17 1.478(11) .
C18 H18A 0.9700 .
C18 H18B 0.9700 .
C19 C20 1.382(19) .
C19 H19A 0.9700 .
C19 H19B 0.9700 .
C20 N21 1.530(15) .
C20 H20A 0.9700 .
C20 H20B 0.9700 .
C22 N24 1.307(10) .
C22 N23 1.327(12) .
C24 C25 1.328(18) .
C24 N23 1.511(15) .
C24 H24A 0.9700 .
C24 H24B 0.9700 .
C25 C26 1.458(17) .
C25 H25A 0.9700 .
C25 H25B 0.9700 .
C26 N24 1.489(10) .
C26 H26A 0.9700 .
C26 H26B 0.9700 .
C33 C34 1.364(11) 2_656
C33 N32 1.372(10) .
C33 C36 1.464(12) .
C34 C33 1.364(11) 2_656
C34 N35 1.382(9) .
C34 C42 1.472(11) .
C36 N37 1.265(11) .
C36 N41 1.353(11) .
C38 N37 1.436(10) .
C38 C39 1.562(13) .
C38 H38A 0.9700 .
C38 H38B 0.9700 .
C39 C40 1.427(15) .
C39 H39A 0.9700 .
C39 H39B 0.9700 .
C40 N41 1.491(12) .
C40 H40A 0.9700 .
C40 H40B 0.9700 .
C42 N44 1.307(11) .
C42 N43 1.324(11) .
C44 C45 1.356(15) .
C44 N43 1.505(12) .
C44 H44A 0.9700 .
C44 H44B 0.9700 .
C45 C46 1.434(13) .
C45 H45A 0.9700 .
C45 H45B 0.9700 .
C46 N44 1.463(11) .
C46 H46A 0.9700 .
C46 H46B 0.9700 .
C53 C53 1.351(16) 6_565
C53 N52 1.393(11) .
C53 C54 1.498(12) .
C54 N59 1.319(12) .
C54 N55 1.346(12) .
C56 C57 1.443(15) .
C56 N55 1.480(15) .
C56 H56A 0.9700 .
C56 H56B 0.9700 .
C57 C58 1.535(13) .
C57 H57A 0.9700 .
C57 H57B 0.9700 .
C58 N59 1.440(10) .
C58 H58A 0.9700 .
C58 H58B 0.9700 .
C62 S61 1.79(3) .
C62 S61 1.79(3) 6
C63 S61 1.49(6) .
C63 S61 1.49(6) 6
C71 C81 1.26(2) .
C71 H71A 0.9700 .
C71 H71B 0.9700 .
C81 N91 1.493(16) .
C81 H81A 0.9700 .
C81 H81B 0.9700 .
C91 S11 1.66(2) 5_777
C91 S11 1.66(2) .
C500 N15 1.342(9) .
C500 N12 1.352(9) .
C500 H500 0.9300 .
C501 N52 1.330(8) 6_565
C501 N52 1.330(8) .
C501 H501 0.9300 .
C502 N2 1.365(9) 6_565
C502 N2 1.365(9) .
C502 H502 0.9300 .
C503 N32 1.304(9) 2_656
C503 N35 1.316(9) .
C503 H503 0.9300 .
N32 C503 1.304(9) 2_656
O1 S11 1.50(3) .
O2 O2 0.86(4) 6
O2 S61 1.39(2) 6
O2 S61 1.74(2) .
O100 O101 1.59(4) .
O101 O104 1.75(4) 7_666
O101 O104 1.75(4) 4_656
O102 O104 1.58(4) .
O104 O104 1.59(3) 6_565
O104 O101 1.75(4) 7_666
S11 C91 1.66(2) 5_777
S11 S11 1.68(2) 5_777
S61 S61 1.253(16) 6
S61 O2 1.39(2) 6

loop_
_geom_torsion_atom_site_label_1
_geom_torsion_atom_site_label_2
_geom_torsion_atom_site_label_3
_geom_torsion_atom_site_label_4
_geom_torsion
_geom_torsion_site_symmetry_1
_geom_torsion_site_symmetry_4
N2 C3 C4 N5 -3.5(11) . .
C3 C3 C4 N5 173.7(4) 6_565 .
N2 C3 C4 N91 178.4(9) . .
C3 C3 C4 N91 -4.4(14) 6_565 .
N12 C13 C14 N15 -0.5(10) . .
C16 C13 C14 N15 176.7(11) . .
N12 C13 C14 C22 -178.1(11) . .
C16 C13 C14 C22 -1(2) . .
N12 C13 C16 N17 3.3(12) . .
C14 C13 C16 N17 -173.8(11) . .
N12 C13 C16 N21 -177.9(9) . .
C14 C13 C16 N21 5.0(19) . .
N17 C18 C19 C20 -42(2) . .
C18 C19 C20 N21 41(2) . .
N15 C14 C22 N24 -3.5(12) . .
C13 C14 C22 N24 174.0(11) . .
N15 C14 C22 N23 -178.1(10) . .
C13 C14 C22 N23 -0.5(19) . .
N23 C24 C25 C26 26(3) . .
C24 C25 C26 N24 -26(3) . .
C34 C33 C36 N37 -176.8(12) 2_656 .
N32 C33 C36 N37 3.5(13) . .
C34 C33 C36 N41 8(2) 2_656 .
N32 C33 C36 N41 -171.4(10) . .
N37 C38 C39 C40 53.7(12) . .
C38 C39 C40 N41 -54.8(14) . .
C33 C34 C42 N44 -169.2(11) 2_656 .
N35 C34 C42 N44 13.0(11) . .
C33 C34 C42 N43 10.1(18) 2_656 .
N35 C34 C42 N43 -167.7(9) . .
N43 C44 C45 C46 -13(3) . .
C44 C45 C46 N44 21(3) . .
C53 C53 C54 N59 -169.3(4) 6_565 .
N52 C53 C54 N59 6.4(10) . .
C53 C53 C54 N55 10.5(12) 6_565 .
N52 C53 C54 N55 -173.8(8) . .
N55 C56 C57 C58 54.1(15) . .
C56 C57 C58 N59 -54.3(14) . .
N5 C6 C71 C81 -10(3) . .
C6 C71 C81 N91 9(4) . .
N2 C502 N2 C3 -2.2(11) 6_565 .
N2 C502 N2 Co01 173.0(2) 6_565 .
C3 C3 N2 C502 1.3(6) 6_565 .
C4 C3 N2 C502 179.4(7) . .
C3 C3 N2 Co01 -175.1(2) 6_565 .
C4 C3 N2 Co01 3.1(8) . .
N15 Co01 N2 C502 92.4(9) . .
N32 Co01 N2 C502 0.0(9) . .
N5 Co01 N2 C502 -176.4(9) . .
N24 Co01 N2 C502 132(3) . .
N37 Co01 N2 C502 -81.9(9) . .
N15 Co01 N2 C3 -92.8(5) . .
N32 Co01 N2 C3 174.8(5) . .
N5 Co01 N2 C3 -1.6(5) . .
N24 Co01 N2 C3 -53(3) . .
N37 Co01 N2 C3 92.8(5) . .
N91 C4 N5 C6 -0.9(15) . .
C3 C4 N5 C6 -178.8(7) . .
N91 C4 N5 Co01 -179.7(10) . .
C3 C4 N5 Co01 2.3(10) . .
C71 C6 N5 C4 4.8(14) . .
C71 C6 N5 Co01 -176.5(9) . .
N2 Co01 N5 C4 -0.4(6) . .
N15 Co01 N5 C4 93.1(7) . .
N32 Co01 N5 C4 -47(4) . .
N24 Co01 N5 C4 174.8(6) . .
N37 Co01 N5 C4 -90.1(7) . .
N2 Co01 N5 C6 -179.3(7) . .
N15 Co01 N5 C6 -85.7(7) . .
N32 Co01 N5 C6 134(3) . .
N24 Co01 N5 C6 -4.0(7) . .
N37 Co01 N5 C6 91.1(7) . .
N15 C500 N12 C13 0.9(9) . .
N15 C500 N12 Co02 -172.3(6) . .
C14 C13 N12 C500 -0.2(9) . .
C16 C13 N12 C500 -178.3(7) . .
C14 C13 N12 Co02 174.6(6) . .
C16 C13 N12 Co02 -3.5(10) . .
N52 Co02 N12 C500 -2.1(8) . .
N35 Co02 N12 C500 -95.1(8) . .
N59 Co02 N12 C500 81.3(8) . .
N44 Co02 N12 C500 -127(4) . .
N17 Co02 N12 C500 175.1(8) . .
N52 Co02 N12 C13 -174.9(6) . .
N35 Co02 N12 C13 92.0(6) . .
N59 Co02 N12 C13 -91.5(6) . .
N44 Co02 N12 C13 60(4) . .
N17 Co02 N12 C13 2.2(6) . .
N12 C500 N15 C14 -1.2(9) . .
N12 C500 N15 Co01 175.4(6) . .
C13 C14 N15 C500 1.1(9) . .
C22 C14 N15 C500 179.4(7) . .
C13 C14 N15 Co01 -176.3(6) . .
C22 C14 N15 Co01 2.0(10) . .
N2 Co01 N15 C500 -0.5(8) . .
N32 Co01 N15 C500 93.9(8) . .
N5 Co01 N15 C500 -82.8(8) . .
N24 Co01 N15 C500 -176.6(8) . .
N37 Co01 N15 C500 124(2) . .
N2 Co01 N15 C14 175.9(6) . .
N32 Co01 N15 C14 -89.7(6) . .
N5 Co01 N15 C14 93.5(6) . .
N24 Co01 N15 C14 -0.2(6) . .
N37 Co01 N15 C14 -59(3) . .
N21 C16 N17 C18 1.4(17) . .
C13 C16 N17 C18 -179.9(8) . .
N21 C16 N17 Co02 179.7(9) . .
C13 C16 N17 Co02 -1.6(11) . .
C19 C18 N17 C16 19.5(15) . .
C19 C18 N17 Co02 -158.7(10) . .
N52 Co02 N17 C16 26(3) . .
N12 Co02 N17 C16 -0.3(7) . .
N35 Co02 N17 C16 -93.6(7) . .
N59 Co02 N17 C16 88.0(7) . .
N44 Co02 N17 C16 -176.0(7) . .
N52 Co02 N17 C18 -155(3) . .
N12 Co02 N17 C18 178.0(8) . .
N35 Co02 N17 C18 84.7(8) . .
N59 Co02 N17 C18 -93.7(8) . .
N44 Co02 N17 C18 2.2(8) . .
N17 C16 N21 C20 -2.1(19) . .
C13 C16 N21 C20 179.2(11) . .
C19 C20 N21 C16 -19(2) . .
N24 C22 N23 C24 6(2) . .
C14 C22 N23 C24 179.4(13) . .
C25 C24 N23 C22 -14(2) . .
N23 C22 N24 C26 -6.2(17) . .
C14 C22 N24 C26 179.7(8) . .
N23 C22 N24 Co01 177.6(10) . .
C14 C22 N24 Co01 3.5(11) . .
C25 C26 N24 C22 13.7(15) . .
C25 C26 N24 Co01 -170.4(10) . .
N2 Co01 N24 C22 -42(3) . .
N15 Co01 N24 C22 -2.0(7) . .
N32 Co01 N24 C22 90.2(7) . .
N5 Co01 N24 C22 -93.1(7) . .
N37 Co01 N24 C22 172.1(7) . .
N2 Co01 N24 C26 142(3) . .
N15 Co01 N24 C26 -177.9(8) . .
N32 Co01 N24 C26 -85.8(7) . .
N5 Co01 N24 C26 90.9(7) . .
N37 Co01 N24 C26 -3.9(8) . .
C34 C33 N32 C503 -1.1(10) 2_656 2_656
C36 C33 N32 C503 178.7(8) . 2_656
C34 C33 N32 Co01 -179.8(6) 2_656 .
C36 C33 N32 Co01 0.0(10) . .
N2 Co01 N32 C503 90.2(9) . 2_656
N15 Co01 N32 C503 -3.7(9) . 2_656
N5 Co01 N32 C503 136(3) . 2_656
N24 Co01 N32 C503 -85.3(9) . 2_656
N37 Co01 N32 C503 179.9(9) . 2_656
N2 Co01 N32 C33 -91.7(6) . .
N15 Co01 N32 C33 174.4(6) . .
N5 Co01 N32 C33 -46(4) . .
N24 Co01 N32 C33 92.8(6) . .
N37 Co01 N32 C33 -2.1(6) . .
N32 C503 N35 C34 1.4(9) 2_656 .
N32 C503 N35 Co02 -169.3(6) 2_656 .
C33 C34 N35 C503 -2.1(10) 2_656 .
C42 C34 N35 C503 176.4(7) . .
C33 C34 N35 Co02 171.3(6) 2_656 .
C42 C34 N35 Co02 -10.2(10) . .
N52 Co02 N35 C503 -95.9(9) . .
N12 Co02 N35 C503 -3.0(9) . .
N59 Co02 N35 C503 -124(4) . .
N44 Co02 N35 C503 174.3(9) . .
N17 Co02 N35 C503 78.6(9) . .
N52 Co02 N35 C34 93.9(6) . .
N12 Co02 N35 C34 -173.3(6) . .
N59 Co02 N35 C34 65(4) . .
N44 Co02 N35 C34 4.1(6) . .
N17 Co02 N35 C34 -91.7(6) . .
N41 C36 N37 C38 -8.9(17) . .
C33 C36 N37 C38 176.7(9) . .
N41 C36 N37 Co01 169.1(11) . .
C33 C36 N37 Co01 -5.3(12) . .
C39 C38 N37 C36 -20.6(13) . .
C39 C38 N37 Co01 161.7(7) . .
N2 Co01 N37 C36 98.5(8) . .
N15 Co01 N37 C36 -26(3) . .
N32 Co01 N37 C36 4.2(7) . .
N5 Co01 N37 C36 -179.2(8) . .
N24 Co01 N37 C36 -84.9(8) . .
N2 Co01 N37 C38 -83.7(8) . .
N15 Co01 N37 C38 151(2) . .
N32 Co01 N37 C38 -178.0(8) . .
N5 Co01 N37 C38 -1.4(8) . .
N24 Co01 N37 C38 92.9(8) . .
N37 C36 N41 C40 7(2) . .
C33 C36 N41 C40 -178.9(11) . .
C39 C40 N41 C36 27.0(18) . .
N44 C42 N43 C44 4.4(17) . .
C34 C42 N43 C44 -174.8(11) . .
C45 C44 N43 C42 -1(2) . .
N43 C42 N44 C46 4.3(15) . .
C34 C42 N44 C46 -176.5(8) . .
N43 C42 N44 Co02 170.8(9) . .
C34 C42 N44 Co02 -9.9(10) . .
C45 C46 N44 C42 -15.2(16) . .
C45 C46 N44 Co02 179.4(11) . .
N52 Co02 N44 C42 -89.2(7) . .
N12 Co02 N44 C42 36(4) . .
N35 Co02 N44 C42 3.6(7) . .
N59 Co02 N44 C42 -172.7(7) . .
N17 Co02 N44 C42 93.2(7) . .
N52 Co02 N44 C46 76.5(8) . .
N12 Co02 N44 C46 -158(3) . .
N35 Co02 N44 C46 169.3(8) . .
N59 Co02 N44 C46 -7.0(8) . .
N17 Co02 N44 C46 -101.1(8) . .
N52 C501 N52 C53 1.2(11) 6_565 .
N52 C501 N52 Co02 -171.6(3) 6_565 .
C53 C53 N52 C501 -0.7(6) 6_565 .
C54 C53 N52 C501 -177.8(7) . .
C53 C53 N52 Co02 174.0(3) 6_565 .
C54 C53 N52 Co02 -3.1(8) . .
N12 Co02 N52 C501 -99.6(9) . .
N35 Co02 N52 C501 -6.1(9) . .
N59 Co02 N52 C501 171.9(9) . .
N44 Co02 N52 C501 76.4(9) . .
N17 Co02 N52 C501 -126(3) . .
N12 Co02 N52 C53 88.3(5) . .
N35 Co02 N52 C53 -178.2(5) . .
N59 Co02 N52 C53 -0.3(5) . .
N44 Co02 N52 C53 -95.8(6) . .
N17 Co02 N52 C53 62(3) . .
N59 C54 N55 C56 0.9(16) . .
C53 C54 N55 C56 -178.8(10) . .
C57 C56 N55 C54 -28.7(17) . .
N55 C54 N59 C58 -0.5(14) . .
C53 C54 N59 C58 179.2(7) . .
N55 C54 N59 Co02 173.4(8) . .
C53 C54 N59 Co02 -6.8(9) . .
C57 C58 N59 C54 26.4(12) . .
C57 C58 N59 Co02 -146.7(7) . .
N52 Co02 N59 C54 4.1(6) . .
N12 Co02 N59 C54 -88.7(6) . .
N35 Co02 N59 C54 33(4) . .
N44 Co02 N59 C54 93.7(6) . .
N17 Co02 N59 C54 -170.2(6) . .
N52 Co02 N59 C58 177.4(7) . .
N12 Co02 N59 C58 84.6(7) . .
N35 Co02 N59 C58 -154(4) . .
N44 Co02 N59 C58 -93.0(7) . .
N17 Co02 N59 C58 3.1(7) . .
N5 C4 N91 C81 0(2) . .
C3 C4 N91 C81 177.9(14) . .
C71 C81 N91 C4 -4(3) . .
